data_2022997
loop_
_publ_author_name
'Savin, J. Alejandro'
'\'Avila-Ort\'iz, C. Gabriela'
'Leyva-Ram\'irez, Marco Antonio'
'Juaristi, Eusebio'

_publ_section_title
;
 X-ray crystallographic structure of a novel enantiopure chiral
 isothiourea with potential applications in enantioselective synthesis
;
_journal_coeditor_code ZO3043
_journal_issue 1
_journal_name_full 'Acta Crystallographica Section C Structural Chemistry'
_journal_page_first 15
_journal_page_last 20
_journal_paper_doi 10.1107/S2053229623010781
_journal_volume 80
_journal_year 2024
_chemical_absolute_configuration ad
_chemical_formula_iupac 'C15 H17 N2 S +, Br -'
_chemical_formula_moiety 'C15 H17 N2 S +, Br -'
_chemical_formula_sum 'C15 H17 Br N2 S'
_chemical_formula_weight 337.27
_chemical_name_systematic
'(4a<i>R</i>,8a<i>R</i>)-3-Phenyl-4a,5,6,7,8,8a-hexahydrobenzo[4,5]imidazo[2,1-<i>b</i>]thiazol-9-ium bromide'
_space_group_IT_number 19
_space_group_name_Hall 'P 2ac 2ab'
_space_group_name_H-M_alt 'P 21 21 21'
_symmetry_cell_setting orthorhombic
_symmetry_space_group_name_Hall 'P 2ac 2ab'
_symmetry_space_group_name_H-M 'P 21 21 21'
_atom_sites_solution_hydrogens mixed
_audit_conform_dict_name cif_core.dic
_audit_conform_dict_version 2.4.5
_audit_creation_method 'WinGX routine CIF_UPDATE'
_cell_angle_alpha 90
_cell_angle_beta 90
_cell_angle_gamma 90
_cell_formula_units_Z 4
_cell_length_a 7.9846(6)
_cell_length_b 9.1982(6)
_cell_length_c 19.3636(16)
_cell_measurement_reflns_used 9613
_cell_measurement_temperature 296(2)
_cell_measurement_theta_max 26.78
_cell_measurement_theta_min 2.45
_cell_volume 1422.14(18)
_computing_cell_refinement
;
SAINT (Bruker, 2016)
;
_computing_data_collection
;
APEX4 (Bruker, 2016)
;
_computing_data_reduction
;
SORTAV (Blessing, 1995)
;
_computing_molecular_graphics
;
ORTEP-3 for Windows (Farrugia, 2012)
;
_computing_publication_material
;
WinGX (Farrugia, 2012)
;
_computing_structure_refinement
;
SHELXL2019 (Sheldrick, 2015b)
;
_computing_structure_solution
;
SHELXT2014 (Sheldrick, 2015a)
;
_diffrn_ambient_temperature 296(2)
_diffrn_detector 'PHOTON 100'
_diffrn_measured_fraction_theta_full 0.999
_diffrn_measured_fraction_theta_max 0.996
_diffrn_measurement_device '\k-geometry diffractometer'
_diffrn_measurement_device_type 'Bruker D8 VENTURE'
_diffrn_measurement_method '\f or \w oscillation scans'
_diffrn_radiation_monochromator graphite
_diffrn_radiation_probe x-ray
_diffrn_radiation_type MoK\a
_diffrn_radiation_wavelength 0.71073
_diffrn_reflns_av_R_equivalents 0.0724
_diffrn_reflns_av_unetI/netI 0.0268
_diffrn_reflns_limit_h_max 11
_diffrn_reflns_limit_h_min -11
_diffrn_reflns_limit_k_max 12
_diffrn_reflns_limit_k_min -12
_diffrn_reflns_limit_l_max 27
_diffrn_reflns_limit_l_min -27
_diffrn_reflns_number 97564
_diffrn_reflns_reduction_process
;
 Scaled and merged with Sortav
 R.H. Blessing, (1987) Cryst. Rev. 1, 3-58
 R.H. Blessing, (1989) J. Appl. Cryst. 22, 396-397
;
_diffrn_reflns_theta_full 25.242
_diffrn_reflns_theta_max 30.146
_diffrn_reflns_theta_min 2.451
_diffrn_source 'microsource x-ray tube'
_exptl_absorpt_coefficient_mu 3.025
_exptl_absorpt_correction_T_max 0.74
_exptl_absorpt_correction_T_min 0.521
_exptl_absorpt_correction_type multi-scan
_exptl_absorpt_process_details
;
(SADABS; Bruker, 2016)
;
_exptl_crystal_colour yellow
_exptl_crystal_density_diffrn 1.575
_exptl_crystal_density_method 'not measured'
_exptl_crystal_description plate
_exptl_crystal_F_000 688
_exptl_crystal_size_max 0.45
_exptl_crystal_size_mid 0.41
_exptl_crystal_size_min 0.15
_refine_diff_density_max 0.472
_refine_diff_density_min -0.65
_refine_ls_abs_structure_details
;
Flack <i>x</i> determined using 1413 quotients [(I+)-(I-)]/[(I+)+(I-)]
(Parsons <i>et al.</i>, 2013)
;
_refine_ls_abs_structure_Flack 0.038(3)
_refine_ls_extinction_method none
_refine_ls_goodness_of_fit_ref 1.097
_refine_ls_hydrogen_treatment mixed
_refine_ls_matrix_type full
_refine_ls_number_constraints 0
_refine_ls_number_parameters 176
_refine_ls_number_reflns 4178
_refine_ls_number_restraints 1
_refine_ls_restrained_S_all 1.097
_refine_ls_R_factor_all 0.0407
_refine_ls_R_factor_gt 0.0313
_refine_ls_shift/su_max 0.001
_refine_ls_shift/su_mean 0
_refine_ls_structure_factor_coef Fsqd
_refine_ls_weighting_details 'w=1/[\s^2^(Fo^2^)+(0.0456P)^2^+0.0920P] where P=(Fo^2^+2Fc^2^)/3'
_refine_ls_weighting_scheme calc
_refine_ls_wR_factor_gt 0.0735
_refine_ls_wR_factor_ref 0.0775
_reflns_number_gt 3648
_reflns_number_total 4178
_reflns_threshold_expression 'I > 2\s(I)'
_cod_data_source_file zo3043sup1.cif
_cod_data_source_block I
_cod_database_code 2022997
_shelx_estimated_absorpt_t_min 0.343
_shelx_estimated_absorpt_t_max 0.66

loop_
_symmetry_equiv_pos_as_xyz
'x, y, z'
'x+1/2, -y+1/2, -z'
'-x, y+1/2, -z+1/2'
'-x+1/2, -y, z+1/2'

loop_
_atom_site_type_symbol
_atom_site_label
_atom_site_fract_x
_atom_site_fract_y
_atom_site_fract_z
_atom_site_U_iso_or_equiv
_atom_site_adp_type
_atom_site_calc_flag
_atom_site_occupancy
_atom_site_disorder_assembly
_atom_site_disorder_group
Br Br17 0.93598(4) 0.30667(3) 0.83995(2) 0.04600(11) Uani d 1 . .
S S1 0.83202(11) 0.12522(8) 0.68066(4) 0.04214(18) Uani d 1 . .
N N4 0.7349(3) 0.3263(2) 0.59869(12) 0.0311(4) Uani d 1 . .
N N9 0.7012(3) 0.4002(3) 0.70832(13) 0.0401(5) Uani d 1 . .
C C7 0.5495(5) 0.7586(3) 0.6275(2) 0.0491(8) Uani d 1 . .
H H7A 0.460226 0.827791 0.636109 0.059 Uiso calc 1 . .
H H7B 0.655116 0.810319 0.630628 0.059 Uiso calc 1 . .
C C6 0.5302(4) 0.6970(4) 0.55494(19) 0.0484(7) Uani d 1 . .
H H6B 0.54677 0.774771 0.521822 0.058 Uiso calc 1 . .
H H6A 0.416557 0.661483 0.549419 0.058 Uiso calc 1 . .
C C5 0.6529(4) 0.5725(3) 0.53815(16) 0.0400(6) Uani d 1 . .
H H5A 0.626959 0.530206 0.493531 0.048 Uiso calc 1 . .
H H5B 0.767165 0.608304 0.5372 0.048 Uiso calc 1 . .
C C4A 0.6315(3) 0.4612(3) 0.59478(14) 0.0311(5) Uani d 1 . .
H H4A 0.513198 0.432968 0.596411 0.037 Uiso calc 1 . .
C C3 0.7677(3) 0.2068(3) 0.55544(14) 0.0328(5) Uani d 1 . .
C C11 0.7490(3) 0.2108(3) 0.48004(14) 0.0323(5) Uani d 1 . .
C C16 0.8145(4) 0.3232(3) 0.44013(15) 0.0356(5) Uani d 1 . .
H H16 0.868939 0.400447 0.461545 0.043 Uiso calc 1 . .
C C15 0.7996(4) 0.3212(4) 0.36929(16) 0.0442(7) Uani d 1 . .
H H15 0.843083 0.397196 0.343172 0.053 Uiso calc 1 . .
C C14 0.7196(4) 0.2058(4) 0.33674(17) 0.0471(7) Uani d 1 . .
H H14 0.70818 0.204911 0.288949 0.057 Uiso calc 1 . .
C C8 0.5446(4) 0.6400(4) 0.68327(17) 0.0443(7) Uani d 1 . .
H H8B 0.567522 0.681486 0.728347 0.053 Uiso calc 1 . .
H H8A 0.435193 0.594252 0.684479 0.053 Uiso calc 1 . .
C C8A 0.6776(4) 0.5299(3) 0.66446(15) 0.0349(5) Uani d 1 . .
H H8AA 0.785207 0.580168 0.659747 0.042 Uiso calc 1 . .
C C10 0.7549(3) 0.2954(3) 0.66590(15) 0.0346(5) Uani d 1 . .
C C2 0.8223(4) 0.0924(3) 0.59247(16) 0.0404(6) Uani d 1 . .
H H2 0.852001 0.004039 0.572649 0.048 Uiso calc 1 . .
C C12 0.6719(4) 0.0944(3) 0.44656(17) 0.0379(6) Uani d 1 . .
H H12 0.629877 0.01725 0.47233 0.046 Uiso calc 1 . .
C C13 0.6573(4) 0.0926(4) 0.37564(18) 0.0453(7) Uani d 1 . .
H H13 0.605174 0.014632 0.353933 0.054 Uiso calc 1 . .
H H9 0.749(3) 0.406(4) 0.7493(9) 0.037(9) Uiso d 1 . .

loop_
_atom_site_aniso_label
_atom_site_aniso_U_11
_atom_site_aniso_U_22
_atom_site_aniso_U_33
_atom_site_aniso_U_12
_atom_site_aniso_U_13
_atom_site_aniso_U_23
Br17 0.04827(17) 0.04082(15) 0.04891(17) -0.00207(13) -0.01169(13) -0.00259(13)
S1 0.0480(4) 0.0396(4) 0.0389(4) 0.0073(3) 0.0006(3) 0.0101(3)
N4 0.0318(10) 0.0296(11) 0.0318(11) 0.0015(9) -0.0004(8) 0.0016(9)
N9 0.0466(14) 0.0413(13) 0.0324(12) 0.0066(11) -0.0046(11) -0.0032(10)
C7 0.0465(18) 0.0326(13) 0.068(2) 0.0042(13) 0.0007(17) -0.0043(14)
C6 0.0507(17) 0.0365(14) 0.0580(19) 0.0090(14) 0.0004(14) 0.0094(14)
C5 0.0463(16) 0.0326(13) 0.0412(15) 0.0046(12) 0.0020(13) 0.0069(11)
C4A 0.0290(12) 0.0276(11) 0.0367(13) -0.0001(9) -0.0010(10) -0.0009(10)
C3 0.0320(12) 0.0299(12) 0.0365(13) 0.0016(10) 0.0035(10) 0.0006(11)
C11 0.0286(11) 0.0331(13) 0.0351(13) 0.0042(10) 0.0035(10) -0.0012(10)
C16 0.0378(13) 0.0311(13) 0.0379(13) 0.0008(11) -0.0005(11) -0.0018(11)
C15 0.0513(17) 0.0428(15) 0.0384(14) 0.0030(15) 0.0021(13) 0.0049(13)
C14 0.0480(16) 0.0574(18) 0.0359(14) 0.0077(15) -0.0052(13) -0.0061(15)
C8 0.0401(16) 0.0443(15) 0.0486(16) 0.0051(12) 0.0005(14) -0.0121(13)
C8A 0.0323(12) 0.0342(12) 0.0383(13) -0.0007(10) -0.0047(12) -0.0040(11)
C10 0.0331(12) 0.0359(12) 0.0349(13) 0.0011(10) -0.0018(10) 0.0036(12)
C2 0.0470(16) 0.0329(13) 0.0412(15) 0.0049(12) 0.0044(13) 0.0039(11)
C12 0.0324(13) 0.0316(12) 0.0498(16) -0.0007(11) 0.0057(12) -0.0051(11)
C13 0.0357(15) 0.0482(17) 0.0520(18) 0.0010(13) -0.0029(13) -0.0179(14)

loop_
_atom_type_symbol
_atom_type_description
_atom_type_scat_dispersion_real
_atom_type_scat_dispersion_imag
_atom_type_scat_source
C C 0.0033 0.0016 'International Tables Vol C Tables 4.2.6.8 and 6.1.1.4'
H H 0 0 'International Tables Vol C Tables 4.2.6.8 and 6.1.1.4'
N N 0.0061 0.0033 'International Tables Vol C Tables 4.2.6.8 and 6.1.1.4'
S S 0.1246 0.1234 'International Tables Vol C Tables 4.2.6.8 and 6.1.1.4'
Br Br -0.2901 2.4595 'International Tables Vol C Tables 4.2.6.8 and 6.1.1.4'

loop_
_geom_angle_atom_site_label_1
_geom_angle_atom_site_label_2
_geom_angle_atom_site_label_3
_geom_angle_site_symmetry_1
_geom_angle_site_symmetry_3
_geom_angle
_geom_angle_publ_flag
C10 S1 C2 . . 88.76(14) ?
C10 N4 C3 . . 112.9(2) ?
C10 N4 C4A . . 106.9(2) ?
C3 N4 C4A . . 136.3(2) ?
C10 N9 C8A . . 105.7(2) ?
C10 N9 H9 . . 117(2) ?
C8A N9 H9 . . 121(2) ?
C6 C7 C8 . . 112.4(3) ?
C6 C7 H7A . . 109.1 ?
C8 C7 H7A . . 109.1 ?
C6 C7 H7B . . 109.1 ?
C8 C7 H7B . . 109.1 ?
H7A C7 H7B . . 107.8 ?
C7 C6 C5 . . 114.0(3) ?
C7 C6 H6B . . 108.8 ?
C5 C6 H6B . . 108.8 ?
C7 C6 H6A . . 108.8 ?
C5 C6 H6A . . 108.8 ?
H6B C6 H6A . . 107.7 ?
C4A C5 C6 . . 106.2(2) ?
C4A C5 H5A . . 110.5 ?
C6 C5 H5A . . 110.5 ?
C4A C5 H5B . . 110.5 ?
C6 C5 H5B . . 110.5 ?
H5A C5 H5B . . 108.7 ?
N4 C4A C5 . . 122.6(2) ?
N4 C4A C8A . . 99.5(2) ?
C5 C4A C8A . . 109.4(2) ?
N4 C4A H4A . . 108.2 ?
C5 C4A H4A . . 108.2 ?
C8A C4A H4A . . 108.2 ?
C2 C3 N4 . . 110.7(3) ?
C2 C3 C11 . . 125.6(3) ?
N4 C3 C11 . . 123.6(2) ?
C16 C11 C12 . . 118.5(3) ?
C16 C11 C3 . . 122.2(2) ?
C12 C11 C3 . . 119.2(3) ?
C15 C16 C11 . . 120.7(3) ?
C15 C16 H16 . . 119.7 ?
C11 C16 H16 . . 119.7 ?
C16 C15 C14 . . 120.1(3) ?
C16 C15 H15 . . 119.9 ?
C14 C15 H15 . . 119.9 ?
C13 C14 C15 . . 119.7(3) ?
C13 C14 H14 . . 120.2 ?
C15 C14 H14 . . 120.2 ?
C8A C8 C7 . . 106.8(3) ?
C8A C8 H8B . . 110.4 ?
C7 C8 H8B . . 110.4 ?
C8A C8 H8A . . 110.4 ?
C7 C8 H8A . . 110.4 ?
H8B C8 H8A . . 108.6 ?
N9 C8A C8 . . 119.5(3) ?
N9 C8A C4A . . 101.7(2) ?
C8 C8A C4A . . 108.6(2) ?
N9 C8A H8AA . . 108.8 ?
C8 C8A H8AA . . 108.8 ?
C4A C8A H8AA . . 108.8 ?
N9 C10 N4 . . 113.9(2) ?
N9 C10 S1 . . 132.4(2) ?
N4 C10 S1 . . 113.6(2) ?
C3 C2 S1 . . 113.8(2) ?
C3 C2 H2 . . 123.1 ?
S1 C2 H2 . . 123.1 ?
C13 C12 C11 . . 120.6(3) ?
C13 C12 H12 . . 119.7 ?
C11 C12 H12 . . 119.7 ?
C14 C13 C12 . . 120.4(3) ?
C14 C13 H13 . . 119.8 ?
C12 C13 H13 . . 119.8 ?

loop_
_geom_bond_atom_site_label_1
_geom_bond_atom_site_label_2
_geom_bond_site_symmetry_2
_geom_bond_distance
_geom_bond_publ_flag
S1 C10 . 1.706(3) ?
S1 C2 . 1.736(3) ?
N4 C10 . 1.342(4) ?
N4 C3 . 1.407(4) ?
N4 C4A . 1.492(3) ?
N9 C10 . 1.337(4) ?
N9 C8A . 1.477(4) ?
N9 H9 . 0.880(13) ?
C7 C6 . 1.524(5) ?
C7 C8 . 1.535(5) ?
C7 H7A . 0.97 ?
C7 H7B . 0.97 ?
C6 C5 . 1.541(4) ?
C6 H6B . 0.97 ?
C6 H6A . 0.97 ?
C5 C4A . 1.511(4) ?
C5 H5A . 0.97 ?
C5 H5B . 0.97 ?
C4A C8A . 1.535(4) ?
C4A H4A . 0.98 ?
C3 C2 . 1.345(4) ?
C3 C11 . 1.468(4) ?
C11 C16 . 1.393(4) ?
C11 C12 . 1.395(4) ?
C16 C15 . 1.377(4) ?
C16 H16 . 0.93 ?
C15 C14 . 1.390(5) ?
C15 H15 . 0.93 ?
C14 C13 . 1.377(5) ?
C14 H14 . 0.93 ?
C8 C8A . 1.511(4) ?
C8 H8B . 0.97 ?
C8 H8A . 0.97 ?
C8A H8AA . 0.98 ?
C2 H2 . 0.93 ?
C12 C13 . 1.378(5) ?
C12 H12 . 0.93 ?
C13 H13 . 0.93 ?

loop_
_geom_hbond_atom_site_label_D
_geom_hbond_atom_site_label_H
_geom_hbond_atom_site_label_A
_geom_hbond_site_symmetry_A
_geom_hbond_distance_DH
_geom_hbond_distance_HA
_geom_hbond_distance_DA
_geom_hbond_angle_DHA
_geom_hbond_publ_flag
C8A H8AA Br17 3_756 0.98 3.05 4.001(3) 164.2 yes
C2 H2 Br17 3_746 0.93 3 3.514(3) 116.1 yes
N9 H9 Br17 . 0.880(13) 2.48(2) 3.279(3) 151(3) yes
C8A H8AA Br17 3_756 0.98 3.05 4.001(3) 164.2 yes
C2 H2 Br17 3_746 0.93 3 3.514(3) 116.1 yes
N9 H9 Br17 . 0.880(13) 2.48(2) 3.279(3) 151(3) yes

loop_
_geom_torsion_atom_site_label_1
_geom_torsion_atom_site_label_2
_geom_torsion_atom_site_label_3
_geom_torsion_atom_site_label_4
_geom_torsion_site_symmetry_1
_geom_torsion_site_symmetry_2
_geom_torsion_site_symmetry_3
_geom_torsion_site_symmetry_4
_geom_torsion
_geom_torsion_publ_flag
C8 C7 C6 C5 . . . . -52.1(4) ?
C7 C6 C5 C4A . . . . 53.7(4) ?
C10 N4 C4A C5 . . . . 147.2(3) ?
C3 N4 C4A C5 . . . . -57.6(4) ?
C10 N4 C4A C8A . . . . 26.8(3) ?
C3 N4 C4A C8A . . . . -178.0(3) ?
C6 C5 C4A N4 . . . . -177.2(2) ?
C6 C5 C4A C8A . . . . -61.6(3) ?
C10 N4 C3 C2 . . . . -4.1(3) ?
C4A N4 C3 C2 . . . . -158.2(3) ?
C10 N4 C3 C11 . . . . 177.7(2) ?
C4A N4 C3 C11 . . . . 23.5(5) ?
C2 C3 C11 C16 . . . . -130.2(3) ?
N4 C3 C11 C16 . . . . 47.7(4) ?
C2 C3 C11 C12 . . . . 45.9(4) ?
N4 C3 C11 C12 . . . . -136.1(3) ?
C12 C11 C16 C15 . . . . 1.7(4) ?
C3 C11 C16 C15 . . . . 177.8(3) ?
C11 C16 C15 C14 . . . . -0.5(5) ?
C16 C15 C14 C13 . . . . -0.8(5) ?
C6 C7 C8 C8A . . . . 54.8(4) ?
C10 N9 C8A C8 . . . . 149.6(3) ?
C10 N9 C8A C4A . . . . 30.2(3) ?
C7 C8 C8A N9 . . . . -179.0(3) ?
C7 C8 C8A C4A . . . . -63.1(3) ?
N4 C4A C8A N9 . . . . -33.5(3) ?
C5 C4A C8A N9 . . . . -163.1(2) ?
N4 C4A C8A C8 . . . . -160.4(2) ?
C5 C4A C8A C8 . . . . 70.0(3) ?
C8A N9 C10 N4 . . . . -14.1(3) ?
C8A N9 C10 S1 . . . . 170.6(2) ?
C3 N4 C10 N9 . . . . -170.8(2) ?
C4A N4 C10 N9 . . . . -9.1(3) ?
C3 N4 C10 S1 . . . . 5.4(3) ?
C4A N4 C10 S1 . . . . 167.05(17) ?
C2 S1 C10 N9 . . . . 171.3(3) ?
C2 S1 C10 N4 . . . . -4.0(2) ?
N4 C3 C2 S1 . . . . 1.0(3) ?
C11 C3 C2 S1 . . . . 179.2(2) ?
C10 S1 C2 C3 . . . . 1.6(3) ?
C16 C11 C12 C13 . . . . -1.6(4) ?
C3 C11 C12 C13 . . . . -177.8(3) ?
C15 C14 C13 C12 . . . . 0.9(5) ?
C11 C12 C13 C14 . . . . 0.3(5) ?

_cod_database_fobs_code 2022997
